data_1513093
loop_
_publ_author_name
'Pan, Yu'
'Xu, Tieqi'
'Fu, Song'
'Yang, Guan-Wen'
'Lu, Xiao-Bing'

_publ_section_title
;
 Remarkable Stereochemistry Control in the Polymerization of \a-Olefins
 Using a Simple Scandium Catalyst System
;
_journal_issue 22
_journal_name_full Macromolecules
_journal_page_first 8790
_journal_paper_doi 10.1021/ma401840f
_journal_volume 46
_journal_year 2013
_chemical_formula_sum 'C31 H39 Cl3 N3 O2 Sc'
_chemical_formula_weight 636.96
_chemical_name_systematic
; 
 ? 
;
_space_group_IT_number 19
_symmetry_cell_setting orthorhombic
_symmetry_space_group_name_Hall 'P 2ac 2ab'
_symmetry_space_group_name_H-M 'P 21 21 21'
_atom_sites_solution_hydrogens geom
_atom_sites_solution_primary direct
_atom_sites_solution_secondary difmap
_audit_creation_method SHELXL-97
_cell_angle_alpha 90.00
_cell_angle_beta 90.00
_cell_angle_gamma 90.00
_cell_formula_units_Z 4
_cell_length_a 12.577(5)
_cell_length_b 16.012(6)
_cell_length_c 16.519(6)
_cell_measurement_reflns_used 7036
_cell_measurement_temperature 293(2)
_cell_measurement_theta_max 27.40
_cell_measurement_theta_min 1.77
_cell_volume 3327(2)
_computing_cell_refinement 'Bruker SMART'
_computing_data_collection 'Bruker SMART'
_computing_data_reduction 'Bruker SAINT'
_computing_molecular_graphics 'Bruker SHELXTL'
_computing_publication_material 'Bruker SHELXTL'
_computing_structure_refinement 'SHELXL-97 (Sheldrick, 1997)'
_computing_structure_solution 'SHELXS-97 (Sheldrick, 1990)'
_diffrn_ambient_temperature 293(2)
_diffrn_measured_fraction_theta_full 0.978
_diffrn_measured_fraction_theta_max 0.978
_diffrn_measurement_device_type 'CCD area detector'
_diffrn_measurement_method 'phi and omega scans'
_diffrn_radiation_monochromator graphite
_diffrn_radiation_source 'fine-focus sealed tube'
_diffrn_radiation_type MoK\a
_diffrn_radiation_wavelength 0.71073
_diffrn_reflns_av_R_equivalents 0.0551
_diffrn_reflns_av_sigmaI/netI 0.0926
_diffrn_reflns_limit_h_max 15
_diffrn_reflns_limit_h_min -16
_diffrn_reflns_limit_k_max 18
_diffrn_reflns_limit_k_min -20
_diffrn_reflns_limit_l_max 14
_diffrn_reflns_limit_l_min -21
_diffrn_reflns_number 16277
_diffrn_reflns_theta_full 27.40
_diffrn_reflns_theta_max 27.40
_diffrn_reflns_theta_min 1.77
_exptl_absorpt_coefficient_mu 0.493
_exptl_absorpt_correction_T_max 0.947
_exptl_absorpt_correction_T_min 0.926
_exptl_absorpt_correction_type multi-scan
_exptl_absorpt_process_details 'ABSCOR by T.Higashi 8 March, 1995'
_exptl_crystal_colour colorless
_exptl_crystal_density_diffrn 1.272
_exptl_crystal_density_method 'not measured'
_exptl_crystal_description block
_exptl_crystal_F_000 1336
_exptl_crystal_size_max 0.16
_exptl_crystal_size_mid 0.13
_exptl_crystal_size_min 0.11
_refine_diff_density_max 0.824
_refine_diff_density_min -0.700
_refine_diff_density_rms 0.095
_refine_ls_abs_structure_details 'Flack H D (1983), Acta Cryst. A39, 876-881'
_refine_ls_abs_structure_Flack 0.04(8)
_refine_ls_extinction_method none
_refine_ls_goodness_of_fit_ref 1.044
_refine_ls_hydrogen_treatment constr
_refine_ls_matrix_type full
_refine_ls_number_parameters 337
_refine_ls_number_reflns 7036
_refine_ls_number_restraints 817
_refine_ls_restrained_S_all 1.078
_refine_ls_R_factor_all 0.1332
_refine_ls_R_factor_gt 0.0832
_refine_ls_shift/su_max 0.012
_refine_ls_shift/su_mean 0.000
_refine_ls_structure_factor_coef Fsqd
_refine_ls_weighting_details 'calc w=1/[\s^2^(Fo^2^)+(0.1540P)^2^+0.0558P] where P=(Fo^2^+2Fc^2^)/3'
_refine_ls_weighting_scheme calc
_refine_ls_wR_factor_gt 0.2243
_refine_ls_wR_factor_ref 0.2648
_reflns_number_gt 4314
_reflns_number_total 7036
_reflns_threshold_expression >2sigma(I)
_cod_data_source_file ma401840f_si_002.cif
_cod_data_source_block PyboxScCl3
_cod_depositor_comments
;
The following automatic conversions were performed:

'_symmetry_cell_setting' value 'Orthorhombic' changed to
'orthorhombic' according to
/home/saulius/struct/CIF-dictionaries/cif_core.dic dictionary named
'cif_core.dic' version 2.4.2 from
2011-04-26.

'_exptl_absorpt_correction_type' value 'multi scan'
changed to 'multi-scan' according to
/home/saulius/struct/CIF-dictionaries/cif_core.dic dictionary named
'cif_core.dic' version 2.4.2 from 2011-04-26.

Automatic conversion script
Id: cif_fix_values 1891 2012-01-12 08:04:46Z andrius 

The following automatic conversions were performed:

'_refine_ls_hydrogen_treatment' value 'contr' was replaced with the
value 'constr' as specified in the replacement file
'src/cod-tools/trunk/data/replacement-values/replacement_values.lst'.

Automatic conversion script
Id: cif_fix_values 5376 2017-05-30 11:51:03Z andrius 
;
_cod_original_sg_symbol_H-M 'P2(1)2(1)2(1) '
_cod_database_code 1513093

loop_
_symmetry_equiv_pos_as_xyz
'x, y, z'
'-x+1/2, -y, z+1/2'
'-x, y+1/2, -z+1/2'
'x+1/2, -y+1/2, -z'

loop_
_atom_site_label
_atom_site_type_symbol
_atom_site_fract_x
_atom_site_fract_y
_atom_site_fract_z
_atom_site_U_iso_or_equiv
_atom_site_adp_type
_atom_site_occupancy
_atom_site_symmetry_multiplicity
_atom_site_calc_flag
_atom_site_refinement_flags
Sc1 Sc 0.13555(10) 0.45066(7) 0.93441(7) 0.0335(3) Uani 1 1 d .
Cl2 Cl -0.00188(15) 0.43686(13) 1.03325(11) 0.0567(5) Uani 1 1 d .
Cl1 Cl 0.06074(15) 0.34626(11) 0.84404(11) 0.0480(5) Uani 1 1 d .
Cl3 Cl 0.23049(16) 0.55518(12) 1.01103(12) 0.0552(5) Uani 1 1 d .
N1 N 0.2653(4) 0.4611(3) 0.8382(3) 0.0366(12) Uani 1 1 d .
O1 O 0.4385(4) 0.3221(3) 0.9404(3) 0.0499(12) Uani 1 1 d .
C1 C 0.3527(6) 0.4155(5) 0.8450(5) 0.0487(13) Uani 1 1 d U
C9 C 0.1523(6) 0.5568(5) 0.7797(4) 0.0477(14) Uani 1 1 d U
C6 C 0.3523(6) 0.3652(5) 0.9201(4) 0.0499(14) Uani 1 1 d U
O2 O 0.1244(5) 0.6093(3) 0.7208(3) 0.0575(15) Uani 1 1 d .
C8 C 0.2997(6) 0.3108(5) 1.0360(5) 0.0461(15) Uani 1 1 d U
H8 H 0.3017 0.3463 1.0842 0.055 Uiso 1 1 calc R
N2 N 0.2709(5) 0.3629(3) 0.9654(3) 0.0376(13) Uani 1 1 d .
N3 N 0.0892(5) 0.5481(3) 0.8403(3) 0.0430(13) Uani 1 1 d .
C5 C 0.2519(7) 0.5098(5) 0.7740(4) 0.0459(14) Uani 1 1 d U
C11 C 0.0005(7) 0.6080(5) 0.8306(5) 0.0542(16) Uani 1 1 d U
H11 H -0.0674 0.5779 0.8330 0.065 Uiso 1 1 calc R
C12 C 0.2196(6) 0.2405(5) 1.0501(5) 0.0507(16) Uani 1 1 d U
H12 H 0.1502 0.2668 1.0585 0.061 Uiso 1 1 calc R
C2 C 0.4324(8) 0.4167(6) 0.7870(5) 0.0686(16) Uani 1 1 d U
H2 H 0.4942 0.3853 0.7928 0.082 Uiso 1 1 calc R
C7 C 0.4123(6) 0.2814(5) 1.0172(5) 0.0492(16) Uani 1 1 d U
H7A H 0.4612 0.2985 1.0595 0.059 Uiso 1 1 calc R
H7B H 0.4148 0.2211 1.0119 0.059 Uiso 1 1 calc R
C10 C 0.0187(7) 0.6407(6) 0.7436(5) 0.0621(18) Uani 1 1 d U
H10A H -0.0354 0.6195 0.7071 0.074 Uiso 1 1 calc R
H10B H 0.0171 0.7013 0.7424 0.074 Uiso 1 1 calc R
C13 C 0.2091(7) 0.1840(5) 0.9772(6) 0.065(2) Uani 1 1 d U
H13A H 0.2770 0.1596 0.9650 0.098 Uiso 1 1 calc R
H13B H 0.1850 0.2160 0.9317 0.098 Uiso 1 1 calc R
H13C H 0.1587 0.1406 0.9887 0.098 Uiso 1 1 calc R
C15 C 0.0039(7) 0.6745(5) 0.8976(6) 0.0636(18) Uani 1 1 d U
H15 H 0.0030 0.6448 0.9495 0.076 Uiso 1 1 calc R
C4 C 0.3277(7) 0.5124(5) 0.7125(5) 0.0570(17) Uani 1 1 d U
H4 H 0.3172 0.5454 0.6669 0.068 Uiso 1 1 calc R
C3 C 0.4155(7) 0.4665(5) 0.7206(5) 0.0610(16) Uani 1 1 d U
H3 H 0.4667 0.4683 0.6801 0.073 Uiso 1 1 calc R
C17 C -0.0940(9) 0.7300(7) 0.8956(7) 0.094(3) Uani 1 1 d U
H17A H -0.0970 0.7589 0.8447 0.141 Uiso 1 1 calc R
H17B H -0.0902 0.7699 0.9389 0.141 Uiso 1 1 calc R
H17C H -0.1566 0.6964 0.9020 0.141 Uiso 1 1 calc R
C14 C 0.2460(8) 0.1932(6) 1.1269(6) 0.080(3) Uani 1 1 d U
H14A H 0.3195 0.1771 1.1261 0.121 Uiso 1 1 calc R
H14B H 0.2023 0.1442 1.1304 0.121 Uiso 1 1 calc R
H14C H 0.2330 0.2284 1.1729 0.121 Uiso 1 1 calc R
C16 C 0.1048(8) 0.7259(6) 0.8954(7) 0.084(3) Uani 1 1 d U
H16A H 0.1063 0.7585 0.8467 0.126 Uiso 1 1 calc R
H16B H 0.1653 0.6894 0.8967 0.126 Uiso 1 1 calc R
H16C H 0.1067 0.7624 0.9415 0.126 Uiso 1 1 calc R
C23 C 0.5195(5) 0.2285(3) 0.6782(4) 0.105(2) Uani 1 1 d GDU
C20 C 0.4400(6) 0.2679(3) 0.6340(3) 0.096(2) Uani 1 1 d GU
H20 H 0.4561 0.2935 0.5850 0.115 Uiso 1 1 calc R
C22 C 0.3363(5) 0.2692(3) 0.6631(3) 0.097(2) Uani 1 1 d GU
H22 H 0.2831 0.2956 0.6336 0.117 Uiso 1 1 calc R
C18 C 0.3122(5) 0.2310(2) 0.7364(4) 0.095(2) Uani 1 1 d GU
H18 H 0.2428 0.2318 0.7559 0.113 Uiso 1 1 calc R
C21 C 0.3917(6) 0.1916(2) 0.7806(3) 0.0934(19) Uani 1 1 d GU
H21 H 0.3755 0.1660 0.8297 0.112 Uiso 1 1 calc R
C19 C 0.4954(5) 0.1903(3) 0.7515(4) 0.091(2) Uani 1 1 d GU
H19 H 0.5486 0.1639 0.7811 0.109 Uiso 1 1 calc R
C30 C 0.2197(6) 0.9573(3) 0.9396(6) 0.138(3) Uani 1 1 d GU
H30 H 0.2877 0.9598 0.9615 0.165 Uiso 1 1 calc R
C29 C 0.2061(6) 0.9537(2) 0.8561(5) 0.147(3) Uani 1 1 d GU
H29 H 0.2651 0.9538 0.8222 0.176 Uiso 1 1 calc R
C28 C 0.1044(7) 0.9498(2) 0.8234(5) 0.146(3) Uani 1 1 d GU
H28 H 0.0953 0.9474 0.7676 0.175 Uiso 1 1 calc R
C26 C 0.0162(6) 0.9496(3) 0.8742(6) 0.142(3) Uani 1 1 d GU
H26 H -0.0518 0.9470 0.8523 0.171 Uiso 1 1 calc R
C25 C 0.0298(7) 0.9532(3) 0.9576(6) 0.141(3) Uani 1 1 d GU
H25 H -0.0292 0.9530 0.9916 0.169 Uiso 1 1 calc R
C27 C 0.1315(7) 0.9570(3) 0.9903(5) 0.143(3) Uani 1 1 d GU
C31 C 0.1284(17) 0.9535(12) 1.0579(12) 0.180(5) Uani 1 1 d U
H31A H 0.0794 0.9945 1.0780 0.269 Uiso 1 1 calc R
H31B H 0.1979 0.9642 1.0796 0.269 Uiso 1 1 calc R
H31C H 0.1053 0.8989 1.0740 0.269 Uiso 1 1 calc R
C24 C 0.6173(11) 0.2330(10) 0.6444(10) 0.143(4) Uani 1 1 d DU
H24A H 0.6250 0.1893 0.6050 0.214 Uiso 1 1 calc R
H24B H 0.6704 0.2266 0.6857 0.214 Uiso 1 1 calc R
H24C H 0.6258 0.2862 0.6185 0.214 Uiso 1 1 calc R

loop_
_atom_site_aniso_label
_atom_site_aniso_U_11
_atom_site_aniso_U_22
_atom_site_aniso_U_33
_atom_site_aniso_U_23
_atom_site_aniso_U_13
_atom_site_aniso_U_12
Sc1 0.0359(6) 0.0307(6) 0.0339(6) 0.0021(5) 0.0009(5) -0.0007(5)
Cl2 0.0524(10) 0.0666(12) 0.0511(10) -0.0161(9) 0.0153(9) -0.0128(10)
Cl1 0.0595(11) 0.0414(9) 0.0430(9) -0.0060(7) -0.0018(9) -0.0100(8)
Cl3 0.0604(11) 0.0483(10) 0.0570(11) -0.0114(9) -0.0006(9) -0.0148(10)
N1 0.045(3) 0.035(3) 0.030(3) 0.001(2) -0.002(2) 0.000(3)
O1 0.044(3) 0.055(3) 0.050(3) 0.013(2) 0.001(2) 0.017(2)
C1 0.051(3) 0.048(3) 0.047(3) 0.004(2) 0.006(3) 0.004(2)
C9 0.057(3) 0.037(3) 0.050(3) 0.006(2) 0.002(3) 0.000(3)
C6 0.052(3) 0.049(3) 0.048(3) 0.003(2) -0.001(3) 0.003(3)
O2 0.070(4) 0.050(3) 0.052(3) 0.024(2) 0.008(3) 0.008(3)
C8 0.052(3) 0.042(3) 0.045(3) 0.005(3) 0.002(3) 0.008(3)
N2 0.045(3) 0.036(3) 0.031(3) 0.005(2) 0.003(3) 0.003(3)
N3 0.054(3) 0.032(3) 0.044(3) -0.001(3) 0.000(3) 0.005(3)
C5 0.053(3) 0.040(3) 0.044(3) 0.005(2) 0.004(3) 0.000(3)
C11 0.054(3) 0.042(3) 0.066(3) 0.005(3) 0.008(3) 0.009(3)
C12 0.048(3) 0.048(3) 0.056(3) 0.016(3) 0.008(3) 0.007(3)
C2 0.073(3) 0.068(3) 0.064(3) 0.004(3) 0.008(3) 0.006(3)
C7 0.045(3) 0.051(3) 0.052(3) 0.014(3) 0.002(3) 0.002(3)
C10 0.064(4) 0.055(3) 0.067(3) 0.014(3) 0.006(3) 0.014(3)
C13 0.066(4) 0.043(4) 0.087(5) 0.011(4) -0.002(4) -0.006(4)
C15 0.065(4) 0.053(3) 0.073(4) -0.003(3) 0.008(4) 0.014(3)
C4 0.069(3) 0.050(3) 0.052(3) 0.008(3) 0.010(3) 0.002(3)
C3 0.067(3) 0.060(3) 0.056(3) 0.013(3) 0.011(3) 0.003(3)
C17 0.095(5) 0.078(5) 0.110(6) 0.002(5) 0.008(5) 0.019(5)
C14 0.079(5) 0.078(5) 0.083(5) 0.036(4) 0.012(4) -0.003(4)
C16 0.093(5) 0.063(4) 0.096(5) -0.004(4) -0.002(5) 0.002(4)
C23 0.110(4) 0.105(4) 0.098(4) -0.007(4) 0.005(4) 0.003(4)
C20 0.107(4) 0.092(4) 0.088(4) -0.004(3) -0.011(3) 0.009(4)
C22 0.111(4) 0.094(4) 0.087(4) 0.003(3) -0.003(4) 0.002(4)
C18 0.100(4) 0.094(4) 0.090(4) 0.000(3) 0.000(3) 0.003(3)
C21 0.103(4) 0.090(3) 0.087(3) 0.002(3) -0.006(3) 0.005(3)
C19 0.104(4) 0.087(4) 0.082(4) -0.002(3) -0.002(4) 0.010(4)
C30 0.141(5) 0.101(4) 0.171(5) -0.005(5) -0.007(5) -0.002(4)
C29 0.149(5) 0.108(5) 0.183(5) 0.001(5) -0.009(5) 0.002(5)
C28 0.156(5) 0.108(5) 0.172(5) 0.001(5) -0.012(5) 0.001(5)
C26 0.147(5) 0.103(4) 0.178(5) 0.004(4) -0.010(5) 0.003(4)
C25 0.143(5) 0.099(4) 0.181(5) -0.006(5) -0.002(5) 0.002(4)
C27 0.155(5) 0.106(5) 0.169(5) -0.008(5) -0.004(5) -0.001(5)
C31 0.199(7) 0.144(7) 0.197(8) 0.010(7) 0.002(7) -0.001(6)
C24 0.142(7) 0.144(7) 0.142(7) -0.016(6) 0.005(6) -0.017(6)

loop_
_atom_type_symbol
_atom_type_description
_atom_type_scat_dispersion_real
_atom_type_scat_dispersion_imag
_atom_type_scat_source
C C 0.0033 0.0016 'International Tables Vol C Tables 4.2.6.8 and 6.1.1.4'
H H 0.0000 0.0000 'International Tables Vol C Tables 4.2.6.8 and 6.1.1.4'
N N 0.0061 0.0033 'International Tables Vol C Tables 4.2.6.8 and 6.1.1.4'
O O 0.0106 0.0060 'International Tables Vol C Tables 4.2.6.8 and 6.1.1.4'
Cl Cl 0.1484 0.1585 'International Tables Vol C Tables 4.2.6.8 and 6.1.1.4'
Sc Sc 0.2519 0.3716 'International Tables Vol C Tables 4.2.6.8 and 6.1.1.4'

loop_
_geom_angle_atom_site_label_1
_geom_angle_atom_site_label_2
_geom_angle_atom_site_label_3
_geom_angle
N2 Sc1 N3 140.4(2)
N2 Sc1 N1 70.49(19)
N3 Sc1 N1 70.0(2)
N2 Sc1 Cl2 109.38(15)
N3 Sc1 Cl2 110.17(17)
N1 Sc1 Cl2 178.58(15)
N2 Sc1 Cl3 86.55(16)
N3 Sc1 Cl3 90.54(16)
N1 Sc1 Cl3 87.76(15)
Cl2 Sc1 Cl3 93.65(8)
N2 Sc1 Cl1 90.18(16)
N3 Sc1 Cl1 87.31(16)
N1 Sc1 Cl1 84.22(15)
Cl2 Sc1 Cl1 94.36(8)
Cl3 Sc1 Cl1 171.96(8)
C1 N1 C5 119.9(6)
C1 N1 Sc1 119.5(4)
C5 N1 Sc1 120.5(5)
C6 O1 C7 105.4(5)
N1 C1 C2 122.2(7)
N1 C1 C6 111.7(6)
C2 C1 C6 126.1(7)
N3 C9 O2 118.3(7)
N3 C9 C5 121.5(6)
O2 C9 C5 120.2(6)
N2 C6 O1 119.7(6)
N2 C6 C1 120.9(7)
O1 C6 C1 119.5(7)
C9 O2 C10 105.4(6)
N2 C8 C7 104.0(6)
N2 C8 C12 112.1(6)
C7 C8 C12 114.6(6)
C6 N2 C8 106.5(6)
C6 N2 Sc1 117.1(5)
C8 N2 Sc1 135.4(4)
C9 N3 C11 108.1(6)
C9 N3 Sc1 116.6(5)
C11 N3 Sc1 135.3(5)
N1 C5 C4 120.9(7)
N1 C5 C9 111.1(6)
C4 C5 C9 128.0(7)
N3 C11 C15 110.4(7)
N3 C11 C10 102.0(6)
C15 C11 C10 115.5(7)
C13 C12 C14 112.8(7)
C13 C12 C8 112.1(7)
C14 C12 C8 110.6(7)
C3 C2 C1 116.6(8)
O1 C7 C8 104.4(6)
O2 C10 C11 104.9(6)
C16 C15 C17 111.1(8)
C16 C15 C11 112.5(7)
C17 C15 C11 111.5(8)
C3 C4 C5 118.5(8)
C4 C3 C2 121.9(8)
C24 C23 C20 114.4(9)
C24 C23 C19 125.6(9)
C20 C23 C19 120.0
C22 C20 C23 120.0
C20 C22 C18 120.0
C22 C18 C21 120.0
C19 C21 C18 120.0
C21 C19 C23 120.0
C29 C30 C27 120.0
C30 C29 C28 120.0
C29 C28 C26 120.0
C25 C26 C28 120.0
C26 C25 C27 120.0
C31 C27 C25 110.7(13)
C31 C27 C30 129.0(13)
C25 C27 C30 120.0

loop_
_geom_bond_atom_site_label_1
_geom_bond_atom_site_label_2
_geom_bond_distance
Sc1 N2 2.267(6)
Sc1 N3 2.279(6)
Sc1 N1 2.284(6)
Sc1 Cl2 2.388(2)
Sc1 Cl3 2.414(2)
Sc1 Cl1 2.431(2)
N1 C1 1.324(9)
N1 C5 1.326(8)
O1 C6 1.327(9)
O1 C7 1.465(9)
C1 C2 1.388(11)
C1 C6 1.480(10)
C9 N3 1.285(9)
C9 O2 1.333(8)
C9 C5 1.465(11)
C6 N2 1.268(9)
O2 C10 1.471(10)
C8 N2 1.478(9)
C8 C7 1.524(11)
C8 C12 1.528(11)
N3 C11 1.480(9)
C5 C4 1.394(11)
C11 C15 1.538(12)
C11 C10 1.546(11)
C12 C13 1.511(12)
C12 C14 1.513(11)
C2 C3 1.373(12)
C15 C16 1.513(13)
C15 C17 1.519(13)
C4 C3 1.333(12)
C23 C24 1.352(13)
C23 C20 1.3900
C23 C19 1.3900
C20 C22 1.3900
C22 C18 1.3900
C18 C21 1.3900
C21 C19 1.3900
C30 C29 1.3900
C30 C27 1.3900
C29 C28 1.3900
C28 C26 1.3900
C26 C25 1.3900
C25 C27 1.3900
C27 C31 1.118(19)
